data_4120933
loop_
_publ_author_name
'Chandrakanta Dash'
'Muhammed Yousufuddin'
'Thomas R. Cundari'
'H. V. Rasika Dias'

_publ_contact_author_address
;
Department of Chemistry and Biochemistry
The University of Texas at Arlington
700 Planetarium Place, Room 130 CPB
Arlington, Texas 76019-0065, USA
;
_publ_contact_author_email dias@uta.edu
_publ_contact_author_fax 817-272-3808
_publ_contact_author_name 'Rasika Dias'
_publ_contact_author_phone 817-272-3813
_publ_section_title
;
 Gold-Mediated Expulsion of Dinitrogen from Organic Azides
;
_journal_name_full 'Journal of the American Chemical Society'
_journal_page_first 15479
_journal_page_last 15488
_journal_paper_doi 10.1021/ja406027x
_journal_volume 135
_journal_year 2013
_chemical_formula_moiety 'C37 H53 Au N3, F6 Sb, C H2 Cl2'
_chemical_formula_sum 'C38 H55 Au Cl2 F6 N3 Sb'
_chemical_formula_weight 1057.46
_chemical_name_systematic
; 
 ? 
;
_space_group_crystal_system orthorhombic
_space_group_IT_number 61
_space_group_name_Hall '-P 2ac 2ab'
_space_group_name_H-M_alt 'P b c a'
_symmetry_space_group_name_Hall '-P 2ac 2ab'
_symmetry_space_group_name_H-M 'P b c a'
_atom_sites_solution_hydrogens geom
_audit_creation_method SHELXL-2013
_cell_angle_alpha 90
_cell_angle_beta 90
_cell_angle_gamma 90
_cell_formula_units_Z 8
_cell_length_a 19.2322(7)
_cell_length_b 20.4284(8)
_cell_length_c 21.0029(8)
_cell_measurement_reflns_used 9926
_cell_measurement_temperature 100(2)
_cell_measurement_theta_max 37.02
_cell_measurement_theta_min 3.04
_cell_volume 8251.7(5)
_computing_cell_refinement 'Bruker SAINT'
_computing_data_collection 'Bruker APEX2'
_computing_data_reduction 'Bruker SAINT'
_computing_molecular_graphics 'Bruker SHELXTL'
_computing_publication_material 'Bruker SHELXTL'
_computing_structure_refinement 'SHELXL-2013 (Sheldrick, 2013)'
_computing_structure_solution 'SHELXS-97 (Sheldrick 2008)'
_diffrn_ambient_temperature 100(2)
_diffrn_measured_fraction_theta_full 0.998
_diffrn_measured_fraction_theta_max 0.999
_diffrn_measurement_device_type 'Bruker D8 Quest'
_diffrn_measurement_method '\f and \w scans'
_diffrn_radiation_type MoK\a
_diffrn_radiation_wavelength 0.71073
_diffrn_reflns_av_R_equivalents 0.0390
_diffrn_reflns_av_unetI/netI 0.0201
_diffrn_reflns_Laue_measured_fraction_full 0.998
_diffrn_reflns_Laue_measured_fraction_max 0.999
_diffrn_reflns_limit_h_max 27
_diffrn_reflns_limit_h_min -27
_diffrn_reflns_limit_k_max 29
_diffrn_reflns_limit_k_min -29
_diffrn_reflns_limit_l_max 30
_diffrn_reflns_limit_l_min -30
_diffrn_reflns_number 121559
_diffrn_reflns_point_group_measured_fraction_full 0.998
_diffrn_reflns_point_group_measured_fraction_max 0.999
_diffrn_reflns_theta_full 25.000
_diffrn_reflns_theta_max 30.508
_diffrn_reflns_theta_min 2.872
_exptl_absorpt_coefficient_mu 4.393
_exptl_absorpt_correction_T_max 0.568
_exptl_absorpt_correction_T_min 0.455
_exptl_absorpt_correction_type numerical
_exptl_absorpt_process_details SADABS
_exptl_crystal_colour colorless
_exptl_crystal_density_diffrn 1.702
_exptl_crystal_description prism
_exptl_crystal_F_000 4176
_exptl_crystal_size_max 0.239
_exptl_crystal_size_mid 0.223
_exptl_crystal_size_min 0.175
_refine_diff_density_max 5.186
_refine_diff_density_min -1.316
_refine_diff_density_rms 0.140
_refine_ls_extinction_method none
_refine_ls_goodness_of_fit_ref 1.008
_refine_ls_hydrogen_treatment constr
_refine_ls_matrix_type full
_refine_ls_number_parameters 468
_refine_ls_number_reflns 12582
_refine_ls_number_restraints 0
_refine_ls_restrained_S_all 1.008
_refine_ls_R_factor_all 0.0434
_refine_ls_R_factor_gt 0.0320
_refine_ls_shift/su_max 0.004
_refine_ls_shift/su_mean 0.000
_refine_ls_structure_factor_coef Fsqd
_refine_ls_weighting_details 'w=1/[\s^2^(Fo^2^)+(0.0497P)^2^+20.3920P] where P=(Fo^2^+2Fc^2^)/3'
_refine_ls_weighting_scheme calc
_refine_ls_wR_factor_gt 0.0815
_refine_ls_wR_factor_ref 0.0884
_reflns_Friedel_coverage 0.000
_reflns_number_gt 10477
_reflns_number_total 12582
_reflns_threshold_expression 'I > 2\s(I)'
_cod_data_source_file ja406027x_si_002_7.cif
_cod_data_source_block rad24_a
_cod_database_code 4120933
_shelx_space_group_comment
; 
The symmetry employed for this shelxl refinement is uniquely defined 
by the following loop, which should always be used as a source of 
symmetry information in preference to the above space-group names. 
They are only intended as comments. 
;
_shelxl_version_number 2013-3

loop_
_space_group_symop_operation_xyz
'x, y, z'
'-x+1/2, -y, z+1/2'
'-x, y+1/2, -z+1/2'
'x+1/2, -y+1/2, -z'
'-x, -y, -z'
'x-1/2, y, -z-1/2'
'x, -y-1/2, z-1/2'
'-x-1/2, y-1/2, z'

loop_
_atom_site_label
_atom_site_type_symbol
_atom_site_fract_x
_atom_site_fract_y
_atom_site_fract_z
_atom_site_U_iso_or_equiv
_atom_site_adp_type
_atom_site_occupancy
_atom_site_site_symmetry_order
_atom_site_calc_flag
_atom_site_refinement_flags_posn
_atom_site_refinement_flags_adp
Au Au 0.23102(2) 0.33154(2) 0.58469(2) 0.01752(4) Uani 1 1 d . .
Sb Sb 0.08739(2) 0.43645(2) 0.84831(2) 0.02068(5) Uani 1 1 d . .
F1 F 0.13727(12) 0.35772(12) 0.84508(12) 0.0369(5) Uani 1 1 d . .
F2 F 0.00408(11) 0.39134(11) 0.83255(10) 0.0301(5) Uani 1 1 d . .
F3 F 0.03737(14) 0.51494(12) 0.85235(14) 0.0445(6) Uani 1 1 d . .
F4 F 0.16948(12) 0.48275(12) 0.86539(11) 0.0346(5) Uani 1 1 d . .
F5 F 0.10039(14) 0.44653(15) 0.76065(11) 0.0467(7) Uani 1 1 d . .
F6 F 0.07305(12) 0.42521(12) 0.93627(10) 0.0328(5) Uani 1 1 d . .
N1 N 0.36339(13) 0.36134(12) 0.51821(12) 0.0161(5) Uani 1 1 d . .
N2 N 0.32817(13) 0.44382(12) 0.57498(12) 0.0154(5) Uani 1 1 d . .
N3 N 0.15002(15) 0.27351(14) 0.61590(13) 0.0216(5) Uani 1 1 d . .
C1 C 0.31331(15) 0.38287(14) 0.55672(13) 0.0155(5) Uani 1 1 d . .
C2 C 0.41542(16) 0.41253(14) 0.50318(14) 0.0181(5) Uani 1 1 d . .
H2A H 0.4108 0.4279 0.4587 0.022 Uiso 1 1 calc R U
H2B H 0.4634 0.3966 0.5103 0.022 Uiso 1 1 calc R U
C3 C 0.39595(16) 0.46653(15) 0.55083(14) 0.0175(5) Uani 1 1 d . .
H3A H 0.4306 0.4697 0.5855 0.021 Uiso 1 1 calc R U
H3B H 0.3918 0.5096 0.5295 0.021 Uiso 1 1 calc R U
C4 C 0.36702(16) 0.29766(14) 0.48968(14) 0.0165(5) Uani 1 1 d . .
C5 C 0.33131(17) 0.28543(16) 0.43304(14) 0.0191(6) Uani 1 1 d . .
C6 C 0.34069(19) 0.22447(17) 0.40453(15) 0.0234(6) Uani 1 1 d . .
H6 H 0.3172 0.2147 0.3659 0.028 Uiso 1 1 calc R U
C7 C 0.3838(2) 0.17795(16) 0.43172(16) 0.0254(7) Uani 1 1 d . .
H7 H 0.3905 0.1371 0.4111 0.030 Uiso 1 1 calc R U
C8 C 0.41741(18) 0.19064(16) 0.48910(16) 0.0232(6) Uani 1 1 d . .
H8 H 0.4455 0.1577 0.5080 0.028 Uiso 1 1 calc R U
C9 C 0.41035(16) 0.25097(15) 0.51906(14) 0.0183(5) Uani 1 1 d . .
C10 C 0.2833(2) 0.33569(17) 0.40251(16) 0.0243(7) Uani 1 1 d . .
H10 H 0.2874 0.3775 0.4269 0.029 Uiso 1 1 calc R U
C11 C 0.3041(2) 0.3492(2) 0.33296(17) 0.0324(8) Uani 1 1 d . .
H11A H 0.3522 0.3651 0.3316 0.049 Uiso 1 1 calc R U
H11B H 0.2731 0.3824 0.3149 0.049 Uiso 1 1 calc R U
H11C H 0.3003 0.3087 0.3082 0.049 Uiso 1 1 calc R U
C12 C 0.2071(2) 0.3125(2) 0.40623(18) 0.0356(9) Uani 1 1 d . .
H12A H 0.2019 0.2715 0.3825 0.053 Uiso 1 1 calc R U
H12B H 0.1766 0.3460 0.3877 0.053 Uiso 1 1 calc R U
H12C H 0.1942 0.3054 0.4509 0.053 Uiso 1 1 calc R U
C13 C 0.44734(18) 0.26553(16) 0.58151(15) 0.0213(6) Uani 1 1 d . .
H13 H 0.4466 0.3141 0.5874 0.026 Uiso 1 1 calc R U
C14 C 0.52321(19) 0.2444(2) 0.58079(18) 0.0323(8) Uani 1 1 d . .
H14A H 0.5259 0.1966 0.5783 0.049 Uiso 1 1 calc R U
H14B H 0.5461 0.2595 0.6198 0.049 Uiso 1 1 calc R U
H14C H 0.5465 0.2636 0.5437 0.049 Uiso 1 1 calc R U
C15 C 0.4080(2) 0.2356(2) 0.63758(16) 0.0323(8) Uani 1 1 d . .
H15A H 0.3595 0.2502 0.6366 0.048 Uiso 1 1 calc R U
H15B H 0.4297 0.2496 0.6776 0.048 Uiso 1 1 calc R U
H15C H 0.4097 0.1877 0.6345 0.048 Uiso 1 1 calc R U
C16 C 0.28388(16) 0.48450(15) 0.61249(15) 0.0178(5) Uani 1 1 d . .
C17 C 0.24160(17) 0.52963(17) 0.58021(15) 0.0216(6) Uani 1 1 d . .
C18 C 0.19879(17) 0.56941(17) 0.61717(17) 0.0248(6) Uani 1 1 d . .
H18 H 0.1699 0.6008 0.5969 0.030 Uiso 1 1 calc R U
C19 C 0.19764(18) 0.56394(17) 0.68320(17) 0.0264(7) Uani 1 1 d . .
H19 H 0.1675 0.5910 0.7074 0.032 Uiso 1 1 calc R U
C20 C 0.24027(18) 0.51914(18) 0.71385(16) 0.0245(7) Uani 1 1 d . .
H20 H 0.2388 0.5157 0.7589 0.029 Uiso 1 1 calc R U
C21 C 0.28530(17) 0.47897(16) 0.67925(15) 0.0200(6) Uani 1 1 d . .
C22 C 0.24252(18) 0.53613(17) 0.50826(15) 0.0228(6) Uani 1 1 d . .
H22 H 0.2790 0.5057 0.4917 0.027 Uiso 1 1 calc R U
C23 C 0.26323(18) 0.60564(19) 0.48841(18) 0.0272(7) Uani 1 1 d . .
H23A H 0.2317 0.6372 0.5084 0.041 Uiso 1 1 calc R U
H23B H 0.2602 0.6097 0.4420 0.041 Uiso 1 1 calc R U
H23C H 0.3110 0.6144 0.5021 0.041 Uiso 1 1 calc R U
C24 C 0.1729(2) 0.51501(19) 0.47910(18) 0.0323(8) Uani 1 1 d . .
H24A H 0.1636 0.4692 0.4901 0.048 Uiso 1 1 calc R U
H24B H 0.1751 0.5196 0.4327 0.048 Uiso 1 1 calc R U
H24C H 0.1356 0.5427 0.4959 0.048 Uiso 1 1 calc R U
C25 C 0.33390(18) 0.43133(17) 0.71341(16) 0.0248(7) Uani 1 1 d . .
H25 H 0.3641 0.4102 0.6805 0.030 Uiso 1 1 calc R U
C26 C 0.2937(2) 0.3772(2) 0.7474(2) 0.0352(8) Uani 1 1 d . .
H26A H 0.2632 0.3966 0.7796 0.053 Uiso 1 1 calc R U
H26B H 0.3265 0.3472 0.7680 0.053 Uiso 1 1 calc R U
H26C H 0.2657 0.3530 0.7164 0.053 Uiso 1 1 calc R U
C27 C 0.3813(2) 0.4670(2) 0.7603(2) 0.0375(9) Uani 1 1 d . .
H27A H 0.4066 0.5017 0.7379 0.056 Uiso 1 1 calc R U
H27B H 0.4145 0.4359 0.7787 0.056 Uiso 1 1 calc R U
H27C H 0.3532 0.4864 0.7944 0.056 Uiso 1 1 calc R U
C28 C 0.12622(18) 0.28158(17) 0.68327(15) 0.0236(6) Uani 1 1 d . .
H28 H 0.1469 0.3233 0.6994 0.028 Uiso 1 1 calc R U
C29 C 0.04704(18) 0.28755(16) 0.69026(17) 0.0251(6) Uani 1 1 d . .
H29A H 0.0367 0.3096 0.7312 0.030 Uiso 1 1 calc R U
H29B H 0.0293 0.3159 0.6557 0.030 Uiso 1 1 calc R U
C30 C 0.00765(17) 0.22232(17) 0.68830(16) 0.0239(6) Uani 1 1 d . .
H30 H -0.0420 0.2306 0.7000 0.029 Uiso 1 1 calc R U
C31 C 0.0391(2) 0.17457(18) 0.73702(17) 0.0278(7) Uani 1 1 d . .
H31A H 0.0360 0.1936 0.7803 0.033 Uiso 1 1 calc R U
H31B H 0.0127 0.1329 0.7367 0.033 Uiso 1 1 calc R U
C32 C 0.11509(19) 0.16158(17) 0.72003(16) 0.0255(7) Uani 1 1 d . .
H32 H 0.1346 0.1303 0.7519 0.031 Uiso 1 1 calc R U
C33 C 0.15615(19) 0.22572(19) 0.72426(16) 0.0279(7) Uani 1 1 d . .
H33A H 0.2047 0.2173 0.7108 0.033 Uiso 1 1 calc R U
H33B H 0.1573 0.2401 0.7693 0.033 Uiso 1 1 calc R U
C34 C 0.11843(19) 0.12927(17) 0.65398(16) 0.0262(7) Uani 1 1 d . .
H34A H 0.0961 0.0857 0.6563 0.031 Uiso 1 1 calc R U
H34B H 0.1678 0.1226 0.6422 0.031 Uiso 1 1 calc R U
C35 C 0.00963(17) 0.19100(17) 0.62253(16) 0.0230(6) Uani 1 1 d . .
H35A H -0.0090 0.2226 0.5911 0.028 Uiso 1 1 calc R U
H35B H -0.0212 0.1522 0.6225 0.028 Uiso 1 1 calc R U
C36 C 0.12900(18) 0.22557(17) 0.58159(15) 0.0219(6) Uani 1 1 d . .
H36 H 0.1445 0.2252 0.5387 0.026 Uiso 1 1 calc R U
C37 C 0.08252(18) 0.16979(16) 0.60133(16) 0.0219(6) Uani 1 1 d . .
H37 H 0.0768 0.1406 0.5635 0.026 Uiso 1 1 calc R U
Cl1 Cl 0.00162(11) 0.55386(8) 0.62294(9) 0.0788(5) Uani 1 1 d . .
Cl2 Cl 0.03211(10) 0.42949(8) 0.56382(8) 0.0705(4) Uani 1 1 d . .
C38 C 0.0440(3) 0.4781(3) 0.6311(2) 0.0538(13) Uani 1 1 d . .
H38A H 0.0944 0.4856 0.6378 0.065 Uiso 1 1 calc R U
H38B H 0.0256 0.4550 0.6690 0.065 Uiso 1 1 calc R U

loop_
_atom_site_aniso_label
_atom_site_aniso_U_11
_atom_site_aniso_U_22
_atom_site_aniso_U_33
_atom_site_aniso_U_23
_atom_site_aniso_U_13
_atom_site_aniso_U_12
Au 0.01696(6) 0.01801(6) 0.01758(6) 0.00051(4) 0.00102(4) -0.00329(4)
Sb 0.02041(10) 0.02479(10) 0.01683(9) -0.00104(8) 0.00098(7) -0.00509(8)
F1 0.0294(11) 0.0333(12) 0.0480(14) -0.0074(10) 0.0056(10) 0.0032(9)
F2 0.0225(10) 0.0351(12) 0.0328(11) -0.0014(9) -0.0021(8) -0.0088(8)
F3 0.0427(14) 0.0257(11) 0.0651(18) -0.0004(11) -0.0067(12) 0.0034(10)
F4 0.0273(11) 0.0413(13) 0.0352(12) 0.0041(10) -0.0036(9) -0.0150(9)
F5 0.0478(15) 0.0733(19) 0.0189(10) 0.0080(11) -0.0009(10) -0.0207(13)
F6 0.0300(11) 0.0502(14) 0.0182(9) -0.0032(9) 0.0022(8) -0.0077(10)
N1 0.0185(11) 0.0148(11) 0.0152(11) -0.0010(9) 0.0003(9) -0.0029(9)
N2 0.0155(11) 0.0141(11) 0.0166(11) -0.0003(9) 0.0027(9) -0.0012(9)
N3 0.0221(12) 0.0216(13) 0.0212(12) -0.0011(10) 0.0017(10) -0.0019(10)
C1 0.0161(12) 0.0193(13) 0.0111(11) 0.0017(10) -0.0007(10) -0.0004(10)
C2 0.0213(14) 0.0148(12) 0.0181(13) -0.0004(10) 0.0031(11) -0.0035(11)
C3 0.0192(13) 0.0156(13) 0.0179(13) 0.0005(10) 0.0018(10) -0.0011(10)
C4 0.0196(13) 0.0152(13) 0.0145(12) -0.0016(10) -0.0005(10) -0.0036(10)
C5 0.0219(14) 0.0216(14) 0.0139(12) -0.0006(11) -0.0017(11) -0.0028(11)
C6 0.0304(17) 0.0243(15) 0.0154(13) -0.0024(11) -0.0001(12) -0.0082(13)
C7 0.0343(18) 0.0193(15) 0.0224(15) -0.0044(12) 0.0032(13) -0.0075(13)
C8 0.0297(16) 0.0161(13) 0.0238(15) 0.0024(12) 0.0001(13) 0.0001(12)
C9 0.0223(14) 0.0162(13) 0.0163(12) 0.0004(11) -0.0014(11) -0.0031(11)
C10 0.0275(16) 0.0267(17) 0.0189(14) 0.0004(12) -0.0069(12) 0.0001(13)
C11 0.037(2) 0.038(2) 0.0216(16) 0.0103(14) -0.0056(14) -0.0016(16)
C12 0.0286(19) 0.054(2) 0.0245(17) 0.0027(17) -0.0063(14) -0.0037(18)
C13 0.0257(15) 0.0187(14) 0.0195(14) 0.0012(11) -0.0068(12) -0.0006(12)
C14 0.0223(16) 0.047(2) 0.0272(17) 0.0048(16) -0.0032(13) -0.0033(16)
C15 0.0285(17) 0.051(2) 0.0176(15) 0.0017(15) -0.0027(13) 0.0009(16)
C16 0.0178(13) 0.0168(13) 0.0187(13) -0.0036(11) 0.0029(11) -0.0012(10)
C17 0.0193(14) 0.0232(15) 0.0222(15) -0.0010(12) 0.0006(11) -0.0031(12)
C18 0.0201(15) 0.0253(16) 0.0288(16) -0.0012(13) 0.0022(12) 0.0038(12)
C19 0.0231(15) 0.0287(17) 0.0275(16) -0.0073(13) 0.0059(13) 0.0033(13)
C20 0.0232(15) 0.0307(17) 0.0198(14) -0.0027(13) 0.0045(12) -0.0045(13)
C21 0.0208(14) 0.0212(14) 0.0181(13) 0.0003(11) 0.0027(11) -0.0045(11)
C22 0.0234(15) 0.0259(16) 0.0192(14) -0.0009(12) -0.0026(12) 0.0073(12)
C23 0.0229(16) 0.0309(18) 0.0279(16) 0.0046(14) -0.0020(13) 0.0005(13)
C24 0.0355(19) 0.0313(18) 0.0302(18) -0.0001(15) -0.0110(15) -0.0018(15)
C25 0.0279(16) 0.0286(17) 0.0181(14) 0.0038(12) 0.0008(12) -0.0007(13)
C26 0.037(2) 0.036(2) 0.0322(19) 0.0150(16) -0.0004(16) -0.0059(16)
C27 0.036(2) 0.042(2) 0.034(2) 0.0049(17) -0.0108(17) -0.0039(17)
C28 0.0252(15) 0.0256(15) 0.0199(14) -0.0047(12) 0.0022(12) -0.0021(13)
C29 0.0279(16) 0.0213(15) 0.0261(16) -0.0054(12) 0.0025(13) 0.0019(13)
C30 0.0193(14) 0.0288(16) 0.0234(15) -0.0034(13) 0.0038(12) 0.0006(12)
C31 0.0333(18) 0.0290(17) 0.0210(15) 0.0009(13) 0.0042(13) -0.0022(14)
C32 0.0290(17) 0.0260(16) 0.0214(15) 0.0039(12) -0.0029(13) 0.0028(13)
C33 0.0274(17) 0.0362(19) 0.0200(14) -0.0018(14) -0.0032(12) -0.0030(14)
C34 0.0305(17) 0.0207(15) 0.0274(16) 0.0006(13) 0.0014(13) 0.0052(13)
C35 0.0187(14) 0.0250(15) 0.0252(15) -0.0010(12) -0.0020(12) -0.0024(12)
C36 0.0226(15) 0.0246(15) 0.0186(14) -0.0012(11) -0.0001(11) 0.0028(12)
C37 0.0252(16) 0.0207(15) 0.0197(14) -0.0028(11) -0.0007(12) -0.0010(12)
Cl1 0.1007(13) 0.0550(8) 0.0808(11) 0.0036(8) 0.0248(10) -0.0164(8)
Cl2 0.0873(11) 0.0670(9) 0.0572(8) 0.0011(7) -0.0141(8) -0.0294(8)
C38 0.062(3) 0.063(3) 0.037(2) 0.008(2) -0.017(2) -0.026(3)

loop_
_atom_type_symbol
_atom_type_description
_atom_type_scat_dispersion_real
_atom_type_scat_dispersion_imag
_atom_type_scat_source
C C 0.0033 0.0016 'International Tables Vol C Tables 4.2.6.8 and 6.1.1.4'
H H 0.0000 0.0000 'International Tables Vol C Tables 4.2.6.8 and 6.1.1.4'
N N 0.0061 0.0033 'International Tables Vol C Tables 4.2.6.8 and 6.1.1.4'
F F 0.0171 0.0103 'International Tables Vol C Tables 4.2.6.8 and 6.1.1.4'
Sb Sb -0.5866 1.5461 'International Tables Vol C Tables 4.2.6.8 and 6.1.1.4'
Au Au -2.0133 8.8022 'International Tables Vol C Tables 4.2.6.8 and 6.1.1.4'
Cl Cl 0.1484 0.1585 'International Tables Vol C Tables 4.2.6.8 and 6.1.1.4'

loop_
_geom_angle_atom_site_label_1
_geom_angle_atom_site_label_2
_geom_angle_atom_site_label_3
_geom_angle
C1 Au N3 176.20(11)
F5 Sb F3 91.09(13)
F5 Sb F1 89.45(13)
F3 Sb F1 179.46(12)
F5 Sb F4 91.16(11)
F3 Sb F4 89.54(11)
F1 Sb F4 90.51(11)
F5 Sb F2 89.69(10)
F3 Sb F2 89.42(11)
F1 Sb F2 90.52(10)
F4 Sb F2 178.67(11)
F5 Sb F6 178.98(11)
F3 Sb F6 89.13(12)
F1 Sb F6 90.34(11)
F4 Sb F6 89.84(10)
F2 Sb F6 89.32(10)
C1 N1 C4 126.0(3)
C1 N1 C2 112.6(2)
C4 N1 C2 121.2(2)
C1 N2 C16 125.1(3)
C1 N2 C3 112.6(2)
C16 N2 C3 122.3(2)
C36 N3 C28 121.3(3)
C36 N3 Au 119.9(2)
C28 N3 Au 117.9(2)
N1 C1 N2 109.1(3)
N1 C1 Au 125.5(2)
N2 C1 Au 125.3(2)
N1 C2 C3 101.7(2)
N1 C2 H2A 111.4
C3 C2 H2A 111.4
N1 C2 H2B 111.4
C3 C2 H2B 111.4
H2A C2 H2B 109.3
N2 C3 C2 102.3(2)
N2 C3 H3A 111.3
C2 C3 H3A 111.3
N2 C3 H3B 111.3
C2 C3 H3B 111.3
H3A C3 H3B 109.2
C5 C4 C9 122.9(3)
C5 C4 N1 119.6(3)
C9 C4 N1 117.4(3)
C4 C5 C6 117.5(3)
C4 C5 C10 122.5(3)
C6 C5 C10 120.0(3)
C7 C6 C5 120.9(3)
C7 C6 H6 119.5
C5 C6 H6 119.5
C6 C7 C8 120.5(3)
C6 C7 H7 119.8
C8 C7 H7 119.8
C9 C8 C7 120.8(3)
C9 C8 H8 119.6
C7 C8 H8 119.6
C8 C9 C4 117.4(3)
C8 C9 C13 121.2(3)
C4 C9 C13 121.5(3)
C5 C10 C11 111.2(3)
C5 C10 C12 110.4(3)
C11 C10 C12 110.5(3)
C5 C10 H10 108.2
C11 C10 H10 108.2
C12 C10 H10 108.2
C10 C11 H11A 109.5
C10 C11 H11B 109.5
H11A C11 H11B 109.5
C10 C11 H11C 109.5
H11A C11 H11C 109.5
H11B C11 H11C 109.5
C10 C12 H12A 109.5
C10 C12 H12B 109.5
H12A C12 H12B 109.5
C10 C12 H12C 109.5
H12A C12 H12C 109.5
H12B C12 H12C 109.5
C9 C13 C14 112.6(3)
C9 C13 C15 110.8(3)
C14 C13 C15 111.6(3)
C9 C13 H13 107.2
C14 C13 H13 107.2
C15 C13 H13 107.2
C13 C14 H14A 109.5
C13 C14 H14B 109.5
H14A C14 H14B 109.5
C13 C14 H14C 109.5
H14A C14 H14C 109.5
H14B C14 H14C 109.5
C13 C15 H15A 109.5
C13 C15 H15B 109.5
H15A C15 H15B 109.5
C13 C15 H15C 109.5
H15A C15 H15C 109.5
H15B C15 H15C 109.5
C21 C16 C17 123.0(3)
C21 C16 N2 119.5(3)
C17 C16 N2 117.5(3)
C18 C17 C16 117.1(3)
C18 C17 C22 120.7(3)
C16 C17 C22 122.1(3)
C19 C18 C17 121.2(3)
C19 C18 H18 119.4
C17 C18 H18 119.4
C20 C19 C18 120.4(3)
C20 C19 H19 119.8
C18 C19 H19 119.8
C19 C20 C21 120.8(3)
C19 C20 H20 119.6
C21 C20 H20 119.6
C20 C21 C16 117.3(3)
C20 C21 C25 120.6(3)
C16 C21 C25 122.1(3)
C17 C22 C24 111.3(3)
C17 C22 C23 110.8(3)
C24 C22 C23 112.3(3)
C17 C22 H22 107.4
C24 C22 H22 107.4
C23 C22 H22 107.4
C22 C23 H23A 109.5
C22 C23 H23B 109.5
H23A C23 H23B 109.5
C22 C23 H23C 109.5
H23A C23 H23C 109.5
H23B C23 H23C 109.5
C22 C24 H24A 109.5
C22 C24 H24B 109.5
H24A C24 H24B 109.5
C22 C24 H24C 109.5
H24A C24 H24C 109.5
H24B C24 H24C 109.5
C26 C25 C21 111.8(3)
C26 C25 C27 110.3(3)
C21 C25 C27 111.3(3)
C26 C25 H25 107.7
C21 C25 H25 107.7
C27 C25 H25 107.7
C25 C26 H26A 109.5
C25 C26 H26B 109.5
H26A C26 H26B 109.5
C25 C26 H26C 109.5
H26A C26 H26C 109.5
H26B C26 H26C 109.5
C25 C27 H27A 109.5
C25 C27 H27B 109.5
H27A C27 H27B 109.5
C25 C27 H27C 109.5
H27A C27 H27C 109.5
H27B C27 H27C 109.5
N3 C28 C29 113.7(3)
N3 C28 C33 109.4(3)
C29 C28 C33 112.1(3)
N3 C28 H28 107.1
C29 C28 H28 107.1
C33 C28 H28 107.1
C30 C29 C28 114.7(3)
C30 C29 H29A 108.6
C28 C29 H29A 108.6
C30 C29 H29B 108.6
C28 C29 H29B 108.6
H29A C29 H29B 107.6
C35 C30 C29 112.2(3)
C35 C30 C31 109.1(3)
C29 C30 C31 109.8(3)
C35 C30 H30 108.6
C29 C30 H30 108.6
C31 C30 H30 108.6
C32 C31 C30 109.3(3)
C32 C31 H31A 109.8
C30 C31 H31A 109.8
C32 C31 H31B 109.8
C30 C31 H31B 109.8
H31A C31 H31B 108.3
C31 C32 C33 109.3(3)
C31 C32 C34 109.0(3)
C33 C32 C34 113.4(3)
C31 C32 H32 108.3
C33 C32 H32 108.3
C34 C32 H32 108.3
C32 C33 C28 114.1(3)
C32 C33 H33A 108.7
C28 C33 H33A 108.7
C32 C33 H33B 108.7
C28 C33 H33B 108.7
H33A C33 H33B 107.6
C32 C34 C37 113.4(3)
C32 C34 H34A 108.9
C37 C34 H34A 108.9
C32 C34 H34B 108.9
C37 C34 H34B 108.9
H34A C34 H34B 107.7
C30 C35 C37 113.9(3)
C30 C35 H35A 108.8
C37 C35 H35A 108.8
C30 C35 H35B 108.8
C37 C35 H35B 108.8
H35A C35 H35B 107.7
N3 C36 C37 127.6(3)
N3 C36 H36 116.2
C37 C36 H36 116.2
C36 C37 C35 114.1(3)
C36 C37 C34 109.7(3)
C35 C37 C34 110.6(3)
C36 C37 H37 107.4
C35 C37 H37 107.4
C34 C37 H37 107.4
Cl2 C38 Cl1 111.2(3)
Cl2 C38 H38A 109.4
Cl1 C38 H38A 109.4
Cl2 C38 H38B 109.4
Cl1 C38 H38B 109.4
H38A C38 H38B 108.0

loop_
_geom_bond_atom_site_label_1
_geom_bond_atom_site_label_2
_geom_bond_distance
Au C1 1.987(3)
Au N3 2.064(3)
Sb F5 1.870(2)
Sb F3 1.872(2)
Sb F1 1.874(2)
Sb F4 1.875(2)
Sb F2 1.878(2)
Sb F6 1.882(2)
N1 C1 1.332(4)
N1 C4 1.434(4)
N1 C2 1.481(4)
N2 C1 1.334(4)
N2 C16 1.427(4)
N2 C3 1.474(4)
N3 C36 1.281(4)
N3 C28 1.496(4)
C2 C3 1.536(4)
C2 H2A 0.9900
C2 H2B 0.9900
C3 H3A 0.9900
C3 H3B 0.9900
C4 C5 1.396(4)
C4 C9 1.409(4)
C5 C6 1.394(5)
C5 C10 1.523(5)
C6 C7 1.384(5)
C6 H6 0.9500
C7 C8 1.392(5)
C7 H7 0.9500
C8 C9 1.391(4)
C8 H8 0.9500
C9 C13 1.521(4)
C10 C11 1.540(5)
C10 C12 1.542(5)
C10 H10 1.0000
C11 H11A 0.9800
C11 H11B 0.9800
C11 H11C 0.9800
C12 H12A 0.9800
C12 H12B 0.9800
C12 H12C 0.9800
C13 C14 1.522(5)
C13 C15 1.527(5)
C13 H13 1.0000
C14 H14A 0.9800
C14 H14B 0.9800
C14 H14C 0.9800
C15 H15A 0.9800
C15 H15B 0.9800
C15 H15C 0.9800
C16 C21 1.407(4)
C16 C17 1.404(5)
C17 C18 1.393(5)
C17 C22 1.517(4)
C18 C19 1.391(5)
C18 H18 0.9500
C19 C20 1.387(5)
C19 H19 0.9500
C20 C21 1.397(5)
C20 H20 0.9500
C21 C25 1.528(5)
C22 C24 1.534(5)
C22 C23 1.532(5)
C22 H22 1.0000
C23 H23A 0.9800
C23 H23B 0.9800
C23 H23C 0.9800
C24 H24A 0.9800
C24 H24B 0.9800
C24 H24C 0.9800
C25 C26 1.527(5)
C25 C27 1.528(5)
C25 H25 1.0000
C26 H26A 0.9800
C26 H26B 0.9800
C26 H26C 0.9800
C27 H27A 0.9800
C27 H27B 0.9800
C27 H27C 0.9800
C28 C29 1.535(5)
C28 C33 1.541(5)
C28 H28 1.0000
C29 C30 1.533(5)
C29 H29A 0.9900
C29 H29B 0.9900
C30 C35 1.523(5)
C30 C31 1.538(5)
C30 H30 1.0000
C31 C32 1.528(5)
C31 H31A 0.9900
C31 H31B 0.9900
C32 C33 1.532(5)
C32 C34 1.538(5)
C32 H32 1.0000
C33 H33A 0.9900
C33 H33B 0.9900
C34 C37 1.544(5)
C34 H34A 0.9900
C34 H34B 0.9900
C35 C37 1.533(5)
C35 H35A 0.9900
C35 H35B 0.9900
C36 C37 1.506(5)
C36 H36 0.9500
C37 H37 1.0000
Cl1 C38 1.758(6)
Cl2 C38 1.743(5)
C38 H38A 0.9900
C38 H38B 0.9900
